data_7216818
loop_
_publ_author_name
'Du, Peng'
'Yang, Yan'
'Kang, Da-Wei'
'Yang, Jin'
'Liu, Ying-Ying'
'Ma, Jian-Fang'

_publ_section_title
;
 Four cluster-containing highly connected coordination networks:
 syntheses, structures, and properties
;
_journal_issue 28
_journal_name_full CrystEngComm
_journal_page_first 6372
_journal_paper_doi 10.1039/c4ce00098f
_journal_volume 16
_journal_year 2014
_chemical_formula_moiety 'C98 H74 Cd8 N2 O37'
_chemical_formula_sum 'C98 H74 Cd8 N2 O37'
_chemical_formula_weight 2770.79
_chemical_name_systematic
;
 ?
;
_space_group_IT_number 2
_symmetry_cell_setting triclinic
_symmetry_space_group_name_Hall '-P 1'
_symmetry_space_group_name_H-M 'P -1'
_atom_sites_solution_hydrogens geom
_atom_sites_solution_primary direct
_atom_sites_solution_secondary difmap
_audit_creation_method SHELXL-97
_cell_angle_alpha 103.206(3)
_cell_angle_beta 92.815(3)
_cell_angle_gamma 97.125(3)
_cell_formula_units_Z 1
_cell_length_a 10.4120(3)
_cell_length_b 14.8610(6)
_cell_length_c 15.6160(6)
_cell_measurement_reflns_used 6586
_cell_measurement_temperature 293(2)
_cell_measurement_theta_max 29.1553
_cell_measurement_theta_min 2.7219
_cell_volume 2326.73(15)
_computing_cell_refinement CrysAlis
_computing_data_collection 'CrysAlis (Oxford Diffraction, 2006)'
_computing_data_reduction CrysAlis
_computing_structure_refinement 'SHELXL-97 (Sheldrick, 2008)'
_computing_structure_solution 'SHELXL-97 (Sheldrick, 2008)'
_diffrn_ambient_temperature 293(2)
_diffrn_detector_area_resol_mean 10.2375
_diffrn_measured_fraction_theta_full 0.997
_diffrn_measured_fraction_theta_max 0.997
_diffrn_measurement_device_type 'Oxford Diffraction Gemini R Ultra'
_diffrn_measurement_method '\w scan'
_diffrn_radiation_monochromator graphite
_diffrn_radiation_source 'fine-focus sealed tube'
_diffrn_radiation_type MoK\a
_diffrn_radiation_wavelength 0.71069
_diffrn_reflns_av_R_equivalents 0.0233
_diffrn_reflns_av_sigmaI/netI 0.0413
_diffrn_reflns_limit_h_max 12
_diffrn_reflns_limit_h_min -11
_diffrn_reflns_limit_k_max 17
_diffrn_reflns_limit_k_min -17
_diffrn_reflns_limit_l_max 15
_diffrn_reflns_limit_l_min -18
_diffrn_reflns_number 14080
_diffrn_reflns_theta_full 25.02
_diffrn_reflns_theta_max 25.02
_diffrn_reflns_theta_min 2.73
_exptl_absorpt_coefficient_mu 1.885
_exptl_absorpt_correction_T_max 29.1553
_exptl_absorpt_correction_T_min 2.7219
_exptl_absorpt_correction_type multi-scan
_exptl_absorpt_process_details
; 
CrysAlis (Oxford Diffraction, 2006)
;
_exptl_crystal_colour colourless
_exptl_crystal_density_diffrn 1.977
_exptl_crystal_density_method 'not measured'
_exptl_crystal_description prism
_exptl_crystal_F_000 1356
_exptl_crystal_size_max 0.35
_exptl_crystal_size_mid 0.24
_exptl_crystal_size_min 0.22
_refine_diff_density_max 0.591
_refine_diff_density_min -0.628
_refine_diff_density_rms 0.092
_refine_ls_extinction_method none
_refine_ls_goodness_of_fit_ref 1.027
_refine_ls_hydrogen_treatment mixed
_refine_ls_matrix_type full
_refine_ls_number_parameters 661
_refine_ls_number_reflns 8210
_refine_ls_number_restraints 2
_refine_ls_restrained_S_all 1.027
_refine_ls_R_factor_all 0.0385
_refine_ls_R_factor_gt 0.0280
_refine_ls_shift/su_max 0.002
_refine_ls_shift/su_mean 0.000
_refine_ls_structure_factor_coef Fsqd
_refine_ls_weighting_details 'calc w=1/[\s^2^(Fo^2^)+(0.0269P)^2^+0.0680P] where P=(Fo^2^+2Fc^2^)/3'
_refine_ls_weighting_scheme calc
_refine_ls_wR_factor_gt 0.0596
_refine_ls_wR_factor_ref 0.0642
_reflns_number_gt 6902
_reflns_number_total 8210
_reflns_threshold_expression >2\s(I)
_cod_data_source_file c4ce00098f2.cif
_cod_data_source_block Compound-3
_cod_depositor_comments
;
The following automatic conversions were performed:

'_symmetry_cell_setting' value 'Triclinic' changed to 'triclinic'
according to
/usr/data/users/saulius/crontab/automatic-downloads/rss-feeds/RSC/lib/dictionaries/cif_core.dic
dictionary named 'cif_core.dic' version 2.4.2 from 2011-04-26.

Automatic conversion script
Id: cif_fix_values 2281 2013-09-26 08:29:07Z andrius 
;
_cod_original_sg_symbol_H-M P-1
_cod_database_code 7216818

loop_
_symmetry_equiv_pos_as_xyz
'x, y, z'
'-x, -y, -z'

loop_
_atom_site_label
_atom_site_type_symbol
_atom_site_fract_x
_atom_site_fract_y
_atom_site_fract_z
_atom_site_U_iso_or_equiv
_atom_site_adp_type
_atom_site_occupancy
_atom_site_symmetry_multiplicity
_atom_site_calc_flag
_atom_site_refinement_flags
Cd1 Cd 1.13483(2) 0.776462(18) 0.482010(17) 0.02766(8) Uani 1 1 d .
Cd2 Cd 1.05645(3) 0.822692(18) 0.285332(18) 0.03367(8) Uani 1 1 d .
Cd3 Cd 1.39743(2) 0.933359(17) 0.408752(16) 0.02463(7) Uani 1 1 d .
Cd4 Cd 1.36600(2) 0.915350(17) 0.660679(16) 0.02324(7) Uani 1 1 d .
C1 C 0.7535(3) 0.6931(2) 0.5287(2) 0.0241(8) Uani 1 1 d .
C2 C 0.6513(3) 0.7332(2) 0.5003(2) 0.0242(8) Uani 1 1 d .
H2 H 0.6663 0.7765 0.4661 0.029 Uiso 1 1 calc R
C3 C 0.5279(3) 0.7093(2) 0.5225(2) 0.0241(8) Uani 1 1 d .
C4 C 0.5032(3) 0.6433(2) 0.5725(2) 0.0295(8) Uani 1 1 d .
H4 H 0.4199 0.6281 0.5886 0.035 Uiso 1 1 calc R
C5 C 0.6056(3) 0.6006(2) 0.5979(3) 0.0314(9) Uani 1 1 d .
C6 C 0.7304(3) 0.6261(2) 0.5764(2) 0.0292(8) Uani 1 1 d .
H6 H 0.7987 0.5980 0.5943 0.035 Uiso 1 1 calc R
C7 C 0.8887(3) 0.7250(2) 0.5103(2) 0.0283(8) Uani 1 1 d .
C8 C 0.4206(3) 0.7589(2) 0.4960(2) 0.0267(8) Uani 1 1 d .
C9 C 0.4707(4) 0.5091(3) 0.6739(3) 0.0398(10) Uani 1 1 d .
H9A H 0.4106 0.4790 0.6231 0.048 Uiso 1 1 calc R
H9B H 0.4375 0.5645 0.7054 0.048 Uiso 1 1 calc R
C10 C 0.4832(3) 0.4433(2) 0.7335(3) 0.0322(9) Uani 1 1 d .
C11 C 0.5829(4) 0.4619(3) 0.7995(3) 0.0400(10) Uani 1 1 d .
H11 H 0.6450 0.5142 0.8061 0.048 Uiso 1 1 calc R
C12 C 0.5905(4) 0.4024(2) 0.8562(3) 0.0352(9) Uani 1 1 d .
H12 H 0.6579 0.4154 0.9005 0.042 Uiso 1 1 calc R
C13 C 0.4997(3) 0.3244(2) 0.8476(2) 0.0259(8) Uani 1 1 d .
C14 C 0.3989(3) 0.3073(2) 0.7817(2) 0.0313(9) Uani 1 1 d .
H14 H 0.3362 0.2553 0.7749 0.038 Uiso 1 1 calc R
C15 C 0.3912(3) 0.3671(2) 0.7266(2) 0.0311(9) Uani 1 1 d .
H15 H 0.3221 0.3555 0.6837 0.037 Uiso 1 1 calc R
C16 C 0.5054(3) 0.2620(2) 0.9097(2) 0.0260(8) Uani 1 1 d .
C17 C 0.5233(4) 0.3018(3) 1.0001(2) 0.0349(9) Uani 1 1 d .
H17 H 0.5358 0.3665 1.0194 0.042 Uiso 1 1 calc R
C18 C 0.5230(4) 0.2489(3) 1.0615(3) 0.0473(11) Uani 1 1 d .
H18 H 0.5356 0.2775 1.1214 0.057 Uiso 1 1 calc R
C19 C 0.5038(5) 0.1531(3) 1.0334(3) 0.0597(13) Uani 1 1 d .
H19 H 0.5034 0.1165 1.0744 0.072 Uiso 1 1 calc R
C20 C 0.4851(5) 0.1117(3) 0.9449(3) 0.0517(12) Uani 1 1 d .
H20 H 0.4710 0.0469 0.9265 0.062 Uiso 1 1 calc R
C21 C 0.4869(3) 0.1650(2) 0.8821(2) 0.0313(8) Uani 1 1 d .
C22 C 0.4724(4) 0.1125(2) 0.7861(3) 0.0322(9) Uani 1 1 d .
C23 C 0.9836(3) 0.8498(2) -0.2727(2) 0.0236(8) Uani 1 1 d .
C24 C 0.8745(3) 0.8798(2) -0.3047(2) 0.0231(7) Uani 1 1 d .
H24 H 0.8807 0.9130 -0.3485 0.028 Uiso 1 1 calc R
C25 C 0.7561(3) 0.8606(2) -0.2716(2) 0.0233(8) Uani 1 1 d .
C26 C 0.7460(3) 0.8099(2) -0.2070(2) 0.0285(8) Uani 1 1 d .
H26 H 0.6661 0.7962 -0.1854 0.034 Uiso 1 1 calc R
C27 C 0.8559(3) 0.7801(2) -0.1750(2) 0.0273(8) Uani 1 1 d .
C28 C 0.9740(3) 0.8002(2) -0.2072(2) 0.0266(8) Uani 1 1 d .
H28 H 1.0475 0.7807 -0.1852 0.032 Uiso 1 1 calc R
C29 C 1.1135(3) 0.8696(2) -0.3061(2) 0.0249(8) Uani 1 1 d .
C30 C 0.6373(3) 0.8939(2) -0.3059(2) 0.0286(8) Uani 1 1 d .
C31 C 0.9476(4) 0.6936(3) -0.0831(3) 0.0393(10) Uani 1 1 d .
H31A H 1.0200 0.7432 -0.0635 0.047 Uiso 1 1 calc R
H31B H 0.9723 0.6492 -0.1332 0.047 Uiso 1 1 calc R
C32 C 0.9192(3) 0.6455(2) -0.0094(2) 0.0293(8) Uani 1 1 d .
C33 C 0.7971(3) 0.6103(2) 0.0067(2) 0.0320(9) Uani 1 1 d .
H33 H 0.7256 0.6185 -0.0273 0.038 Uiso 1 1 calc R
C34 C 0.7784(3) 0.5629(2) 0.0728(2) 0.0299(8) Uani 1 1 d .
H34 H 0.6947 0.5397 0.0825 0.036 Uiso 1 1 calc R
C35 C 0.8834(3) 0.5497(2) 0.1247(2) 0.0246(8) Uani 1 1 d .
C36 C 1.0069(3) 0.5844(2) 0.1067(2) 0.0290(8) Uani 1 1 d .
H36 H 1.0789 0.5752 0.1396 0.035 Uiso 1 1 calc R
C37 C 1.0251(4) 0.6322(2) 0.0413(2) 0.0323(9) Uani 1 1 d .
H37 H 1.1086 0.6555 0.0312 0.039 Uiso 1 1 calc R
C38 C 0.8670(3) 0.4993(2) 0.1966(2) 0.0259(8) Uani 1 1 d .
C39 C 0.7943(3) 0.4112(2) 0.1787(2) 0.0298(8) Uani 1 1 d .
H39 H 0.7515 0.3866 0.1230 0.036 Uiso 1 1 calc R
C40 C 0.7840(3) 0.3594(3) 0.2417(3) 0.0356(9) Uani 1 1 d .
H40 H 0.7334 0.3011 0.2288 0.043 Uiso 1 1 calc R
C41 C 0.8494(4) 0.3947(3) 0.3239(3) 0.0427(10) Uani 1 1 d .
H41 H 0.8438 0.3596 0.3662 0.051 Uiso 1 1 calc R
C42 C 0.9230(4) 0.4817(3) 0.3438(3) 0.0383(10) Uani 1 1 d .
H42 H 0.9677 0.5048 0.3991 0.046 Uiso 1 1 calc R
C43 C 0.9301(3) 0.5349(2) 0.2810(2) 0.0285(8) Uani 1 1 d .
C44 C 0.9973(4) 0.6337(3) 0.3088(2) 0.0311(8) Uani 1 1 d .
C45 C 0.9194(5) 0.9005(4) 0.1438(4) 0.090(2) Uani 1 1 d .
H45 H 0.8470 0.8820 0.1714 0.108 Uiso 1 1 calc R
C46 C 0.9033(5) 0.9450(5) 0.0760(4) 0.097(2) Uani 1 1 d .
H46 H 0.8206 0.9546 0.0581 0.117 Uiso 1 1 calc R
C47 C 1.0065(4) 0.9744(3) 0.0358(3) 0.0474(11) Uani 1 1 d .
C48 C 1.1255(5) 0.9578(4) 0.0644(3) 0.0716(16) Uani 1 1 d .
H48 H 1.1997 0.9773 0.0391 0.086 Uiso 1 1 calc R
C49 C 1.1339(5) 0.9116(4) 0.1313(3) 0.0678(15) Uani 1 1 d .
H49 H 1.2152 0.8997 0.1493 0.081 Uiso 1 1 calc R
N1 N 1.0340(3) 0.8837(2) 0.1705(2) 0.0440(9) Uani 1 1 d .
O2 O 0.9086(2) 0.78976(17) 0.47094(17) 0.0343(6) Uani 1 1 d .
O1 O 0.9806(2) 0.68690(18) 0.53537(17) 0.0354(6) Uani 1 1 d .
O3 O 0.4310(2) 0.79028(17) 0.42900(17) 0.0372(6) Uani 1 1 d .
O4 O 0.3257(2) 0.76635(16) 0.54456(16) 0.0282(6) Uani 1 1 d .
O6 O 0.3712(3) 0.0566(2) 0.7608(2) 0.0584(8) Uani 1 1 d .
O5 O 0.5641(2) 0.12583(17) 0.73917(16) 0.0356(6) Uani 1 1 d .
O7 O 0.5932(2) 0.53413(19) 0.6461(2) 0.0477(8) Uani 1 1 d .
O8 O 1.1233(2) 0.89817(17) -0.37655(16) 0.0333(6) Uani 1 1 d .
O9 O 1.2119(2) 0.85822(17) -0.26202(17) 0.0337(6) Uani 1 1 d .
O10 O 0.6488(3) 0.93627(18) -0.36618(17) 0.0409(7) Uani 1 1 d .
O11 O 0.5323(2) 0.87546(19) -0.27298(18) 0.0416(7) Uani 1 1 d .
O12 O 0.9396(2) 0.69289(17) 0.28126(17) 0.0373(6) Uani 1 1 d .
O13 O 1.1012(3) 0.65293(18) 0.35695(17) 0.0409(7) Uani 1 1 d .
O14 O 0.8374(2) 0.73181(19) -0.10948(18) 0.0419(7) Uani 1 1 d .
O15 O 1.1797(2) 0.88660(16) 0.40550(16) 0.0246(5) Uani 1 1 d D
H15O H 1.143(3) 0.9275(19) 0.434(2) 0.037 Uiso 1 1 d D
O16 O 1.3945(2) 0.99524(16) 0.55743(16) 0.0263(5) Uani 1 1 d D
H16O H 1.352(3) 1.0386(18) 0.572(2) 0.039 Uiso 1 1 d D
O1W O 1.2289(3) 0.7483(2) 0.23195(19) 0.0505(7) Uani 1 1 d .
H1WA H 1.2410 0.7105 0.2640 0.076 Uiso 1 1 d R
H1WB H 1.2985 0.7864 0.2372 0.076 Uiso 1 1 d R
O2W O 0.8628(3) 0.8845(2) 0.3409(2) 0.0711(10) Uani 1 1 d .
H2WA H 0.8622 0.8393 0.3659 0.107 Uiso 1 1 d R
H2WB H 0.9017 0.9331 0.3769 0.107 Uiso 1 1 d R
O3W O 0.0000 0.0000 0.5000 0.135(3) Uani 1 2 d S

loop_
_atom_site_aniso_label
_atom_site_aniso_U_11
_atom_site_aniso_U_22
_atom_site_aniso_U_33
_atom_site_aniso_U_23
_atom_site_aniso_U_13
_atom_site_aniso_U_12
Cd1 0.01549(13) 0.04057(16) 0.03002(15) 0.01855(13) -0.00009(11) -0.00260(11)
Cd2 0.03346(16) 0.03469(16) 0.03489(16) 0.01776(13) -0.00676(13) -0.00157(12)
Cd3 0.01688(13) 0.02934(14) 0.03079(15) 0.01713(12) 0.00002(11) -0.00277(10)
Cd4 0.01362(12) 0.02969(14) 0.02915(15) 0.01356(12) 0.00424(10) 0.00015(10)
C1 0.0191(17) 0.0288(19) 0.0254(19) 0.0074(16) 0.0059(15) 0.0036(15)
C2 0.0244(18) 0.0263(18) 0.0251(19) 0.0122(16) 0.0062(15) 0.0029(15)
C3 0.0215(18) 0.0258(18) 0.0266(19) 0.0084(16) 0.0033(15) 0.0048(15)
C4 0.0182(18) 0.034(2) 0.042(2) 0.0195(18) 0.0068(16) 0.0025(16)
C5 0.0247(19) 0.033(2) 0.045(2) 0.0248(19) 0.0072(17) 0.0070(16)
C6 0.0209(18) 0.036(2) 0.037(2) 0.0180(18) 0.0057(16) 0.0085(16)
C7 0.0200(18) 0.035(2) 0.029(2) 0.0066(17) 0.0041(16) 0.0002(16)
C8 0.0229(19) 0.0233(18) 0.034(2) 0.0082(17) -0.0015(17) 0.0016(15)
C9 0.029(2) 0.048(2) 0.054(3) 0.033(2) 0.0143(19) 0.0067(18)
C10 0.028(2) 0.036(2) 0.041(2) 0.0205(19) 0.0109(17) 0.0086(17)
C11 0.035(2) 0.034(2) 0.053(3) 0.023(2) 0.002(2) -0.0075(18)
C12 0.029(2) 0.034(2) 0.043(2) 0.0167(19) -0.0039(18) -0.0024(17)
C13 0.0253(19) 0.0244(18) 0.030(2) 0.0097(16) 0.0074(16) 0.0032(15)
C14 0.031(2) 0.0264(19) 0.036(2) 0.0098(17) 0.0029(17) -0.0044(16)
C15 0.028(2) 0.036(2) 0.031(2) 0.0120(18) 0.0027(16) 0.0038(17)
C16 0.0207(18) 0.0283(19) 0.032(2) 0.0132(17) 0.0078(15) 0.0007(15)
C17 0.037(2) 0.032(2) 0.036(2) 0.0100(18) 0.0054(18) -0.0007(17)
C18 0.055(3) 0.055(3) 0.032(2) 0.014(2) 0.006(2) 0.001(2)
C19 0.086(4) 0.063(3) 0.046(3) 0.037(3) 0.023(3) 0.019(3)
C20 0.077(3) 0.033(2) 0.053(3) 0.023(2) 0.026(2) 0.009(2)
C21 0.031(2) 0.031(2) 0.035(2) 0.0119(18) 0.0151(17) 0.0047(17)
C22 0.034(2) 0.0242(19) 0.042(2) 0.0113(18) 0.0156(18) 0.0059(17)
C23 0.0182(17) 0.0269(18) 0.0277(19) 0.0101(16) 0.0061(15) 0.0022(15)
C24 0.0225(18) 0.0269(18) 0.0237(18) 0.0123(15) 0.0083(15) 0.0033(15)
C25 0.0164(17) 0.0264(18) 0.0296(19) 0.0110(16) 0.0022(15) 0.0041(14)
C26 0.0171(18) 0.040(2) 0.035(2) 0.0191(18) 0.0109(15) 0.0050(16)
C27 0.0230(18) 0.037(2) 0.030(2) 0.0214(17) 0.0075(16) 0.0069(16)
C28 0.0183(17) 0.036(2) 0.032(2) 0.0184(17) 0.0051(15) 0.0089(15)
C29 0.0203(18) 0.0199(17) 0.035(2) 0.0073(16) 0.0115(16) -0.0005(14)
C30 0.023(2) 0.030(2) 0.032(2) 0.0059(17) -0.0022(17) 0.0071(16)
C31 0.029(2) 0.056(3) 0.044(2) 0.029(2) 0.0099(18) 0.0155(19)
C32 0.030(2) 0.036(2) 0.028(2) 0.0163(17) 0.0090(16) 0.0097(17)
C33 0.029(2) 0.040(2) 0.032(2) 0.0159(18) 0.0007(17) 0.0087(17)
C34 0.0252(19) 0.035(2) 0.033(2) 0.0127(17) 0.0066(16) 0.0035(16)
C35 0.030(2) 0.0230(18) 0.0227(18) 0.0065(15) 0.0068(15) 0.0056(15)
C36 0.0234(19) 0.034(2) 0.031(2) 0.0116(17) 0.0003(16) 0.0055(16)
C37 0.0257(19) 0.038(2) 0.036(2) 0.0152(18) 0.0054(17) 0.0033(17)
C38 0.0229(18) 0.0281(19) 0.031(2) 0.0137(16) 0.0069(16) 0.0063(15)
C39 0.0246(19) 0.032(2) 0.035(2) 0.0100(17) 0.0031(16) 0.0057(16)
C40 0.025(2) 0.029(2) 0.056(3) 0.019(2) 0.0058(19) 0.0003(16)
C41 0.042(2) 0.045(2) 0.054(3) 0.036(2) 0.009(2) 0.009(2)
C42 0.038(2) 0.047(2) 0.035(2) 0.022(2) -0.0002(18) 0.0042(19)
C43 0.0279(19) 0.0288(19) 0.031(2) 0.0115(17) 0.0044(16) 0.0039(16)
C44 0.032(2) 0.038(2) 0.025(2) 0.0080(18) 0.0119(17) 0.0026(18)
C45 0.046(3) 0.140(5) 0.107(5) 0.101(4) -0.019(3) -0.020(3)
C46 0.048(3) 0.151(6) 0.119(5) 0.111(5) -0.022(3) -0.018(3)
C47 0.060(3) 0.045(2) 0.039(2) 0.024(2) -0.011(2) -0.002(2)
C48 0.061(3) 0.114(4) 0.070(4) 0.068(3) 0.023(3) 0.033(3)
C49 0.062(3) 0.098(4) 0.068(3) 0.058(3) 0.011(3) 0.031(3)
N1 0.051(2) 0.045(2) 0.040(2) 0.0241(17) -0.0071(18) 0.0006(17)
O2 0.0239(13) 0.0420(15) 0.0432(16) 0.0239(13) 0.0095(12) 0.0008(12)
O1 0.0150(12) 0.0496(16) 0.0470(16) 0.0242(14) 0.0051(11) 0.0008(11)
O3 0.0388(15) 0.0426(15) 0.0418(16) 0.0265(13) 0.0106(13) 0.0163(13)
O4 0.0176(12) 0.0370(14) 0.0335(14) 0.0130(12) 0.0039(11) 0.0080(11)
O6 0.0459(18) 0.0436(18) 0.068(2) -0.0158(16) 0.0287(16) -0.0154(15)
O5 0.0347(15) 0.0365(15) 0.0337(15) 0.0073(12) 0.0123(12) -0.0035(12)
O7 0.0273(15) 0.0626(19) 0.077(2) 0.0563(17) 0.0195(14) 0.0164(13)
O8 0.0292(14) 0.0423(15) 0.0347(15) 0.0211(13) 0.0132(11) 0.0024(12)
O9 0.0165(12) 0.0452(15) 0.0481(16) 0.0273(13) 0.0082(12) 0.0051(11)
O10 0.0456(17) 0.0467(16) 0.0440(16) 0.0293(14) 0.0065(13) 0.0229(14)
O11 0.0166(13) 0.0677(19) 0.0492(17) 0.0294(15) 0.0017(12) 0.0099(13)
O12 0.0368(15) 0.0279(14) 0.0469(17) 0.0107(13) 0.0050(13) -0.0004(12)
O13 0.0354(15) 0.0453(16) 0.0374(16) 0.0056(13) -0.0008(13) -0.0024(13)
O14 0.0258(14) 0.0709(19) 0.0496(17) 0.0458(15) 0.0185(12) 0.0210(13)
O15 0.0163(12) 0.0306(14) 0.0285(14) 0.0122(11) 0.0025(10) -0.0007(10)
O16 0.0187(12) 0.0317(14) 0.0325(14) 0.0162(12) 0.0034(10) 0.0028(10)
O1W 0.0362(16) 0.0506(18) 0.062(2) 0.0095(15) 0.0139(14) -0.0029(14)
O2W 0.057(2) 0.068(2) 0.107(3) 0.050(2) 0.012(2) 0.0266(18)
O3W 0.267(9) 0.085(4) 0.075(4) 0.013(3) 0.037(5) 0.105(6)

loop_
_atom_type_symbol
_atom_type_description
_atom_type_scat_dispersion_real
_atom_type_scat_dispersion_imag
_atom_type_scat_source
C C 0.0033 0.0016 'International Tables Vol C Tables 4.2.6.8 and 6.1.1.4'
H H 0.0000 0.0000 'International Tables Vol C Tables 4.2.6.8 and 6.1.1.4'
N N 0.0061 0.0033 'International Tables Vol C Tables 4.2.6.8 and 6.1.1.4'
O O 0.0106 0.0060 'International Tables Vol C Tables 4.2.6.8 and 6.1.1.4'
Cd Cd -0.8075 1.2024 'International Tables Vol C Tables 4.2.6.8 and 6.1.1.4'

loop_
_geom_angle_atom_site_label_1
_geom_angle_atom_site_label_2
_geom_angle_atom_site_label_3
_geom_angle
_geom_angle_site_symmetry_1
_geom_angle_site_symmetry_3
O4 Cd1 O15 103.86(8) 1_655 .
O4 Cd1 O1 108.10(8) 1_655 .
O15 Cd1 O1 147.35(8) . .
O4 Cd1 O13 104.98(9) 1_655 .
O15 Cd1 O13 94.41(9) . .
O1 Cd1 O13 83.81(10) . .
O4 Cd1 O2 158.01(9) 1_655 .
O15 Cd1 O2 91.26(8) . .
O1 Cd1 O2 56.19(8) . .
O13 Cd1 O2 89.40(9) . .
O4 Cd1 O8 83.20(8) 1_655 1_556
O15 Cd1 O8 92.05(8) . 1_556
O1 Cd1 O8 85.29(9) . 1_556
O13 Cd1 O8 168.00(9) . 1_556
O2 Cd1 O8 80.35(8) . 1_556
O4 Cd1 C7 134.61(10) 1_655 .
O15 Cd1 C7 119.30(9) . .
O1 Cd1 C7 28.11(9) . .
O13 Cd1 C7 86.06(10) . .
O2 Cd1 C7 28.08(9) . .
O8 Cd1 C7 81.95(9) 1_556 .
O4 Cd1 Cd2 130.31(6) 1_655 .
O15 Cd1 Cd2 39.30(6) . .
O1 Cd1 Cd2 116.59(6) . .
O13 Cd1 Cd2 61.57(6) . .
O2 Cd1 Cd2 71.12(6) . .
O8 Cd1 Cd2 119.81(5) 1_556 .
C7 Cd1 Cd2 93.97(7) . .
O12 Cd2 O15 116.99(9) . .
O12 Cd2 N1 117.27(11) . .
O15 Cd2 N1 125.64(11) . .
O12 Cd2 O1W 91.91(10) . .
O15 Cd2 O1W 87.77(9) . .
N1 Cd2 O1W 93.31(12) . .
O12 Cd2 O2W 81.98(11) . .
O15 Cd2 O2W 94.84(11) . .
N1 Cd2 O2W 89.66(12) . .
O1W Cd2 O2W 173.89(10) . .
O12 Cd2 Cd1 75.90(7) . .
O15 Cd2 Cd1 41.12(6) . .
N1 Cd2 Cd1 166.73(9) . .
O1W Cd2 Cd1 87.53(7) . .
O2W Cd2 Cd1 90.81(8) . .
O16 Cd3 O10 87.63(9) 2_876 2_775
O16 Cd3 O15 166.05(9) 2_876 .
O10 Cd3 O15 88.63(9) 2_775 .
O16 Cd3 O3 97.41(8) 2_876 1_655
O10 Cd3 O3 170.82(9) 2_775 1_655
O15 Cd3 O3 88.21(8) . 1_655
O16 Cd3 O16 79.26(10) 2_876 .
O10 Cd3 O16 95.68(9) 2_775 .
O15 Cd3 O16 87.74(8) . .
O3 Cd3 O16 92.81(8) 1_655 .
O16 Cd3 O5 92.16(9) 2_876 2_766
O10 Cd3 O5 86.39(9) 2_775 2_766
O15 Cd3 O5 101.02(9) . 2_766
O3 Cd3 O5 85.75(9) 1_655 2_766
O16 Cd3 O5 171.06(8) . 2_766
O11 Cd4 O16 120.59(9) 1_656 .
O11 Cd4 O9 97.19(9) 1_656 1_556
O16 Cd4 O9 142.12(8) . 1_556
O11 Cd4 O6 94.52(11) 1_656 1_665
O16 Cd4 O6 87.41(10) . 1_665
O9 Cd4 O6 86.83(10) 1_556 1_665
O11 Cd4 O4 94.15(9) 1_656 1_655
O16 Cd4 O4 90.17(8) . 1_655
O9 Cd4 O4 89.79(9) 1_556 1_655
O6 Cd4 O4 171.02(9) 1_665 1_655
O11 Cd4 O8 150.01(9) 1_656 1_556
O16 Cd4 O8 88.59(8) . 1_556
O9 Cd4 O8 54.49(8) 1_556 1_556
O6 Cd4 O8 93.50(9) 1_665 1_556
O4 Cd4 O8 77.79(8) 1_655 1_556
O11 Cd4 C29 123.91(10) 1_656 1_556
O16 Cd4 C29 115.49(9) . 1_556
O9 Cd4 C29 27.01(8) 1_556 1_556
O6 Cd4 C29 88.84(10) 1_665 1_556
O4 Cd4 C29 84.39(9) 1_655 1_556
O8 Cd4 C29 27.54(8) 1_556 1_556
C6 C1 C2 119.9(3) . .
C6 C1 C7 120.3(3) . .
C2 C1 C7 119.8(3) . .
C3 C2 C1 120.3(3) . .
C2 C3 C4 120.6(3) . .
C2 C3 C8 119.1(3) . .
C4 C3 C8 120.3(3) . .
C5 C4 C3 118.8(3) . .
O7 C5 C6 115.6(3) . .
O7 C5 C4 124.2(3) . .
C6 C5 C4 120.3(3) . .
C1 C6 C5 120.1(3) . .
O1 C7 O2 121.5(3) . .
O1 C7 C1 119.1(3) . .
O2 C7 C1 119.4(3) . .
O1 C7 Cd1 58.02(17) . .
O2 C7 Cd1 63.48(18) . .
C1 C7 Cd1 177.1(2) . .
O3 C8 O4 124.6(3) . .
O3 C8 C3 117.9(3) . .
O4 C8 C3 117.5(3) . .
O7 C9 C10 108.9(3) . .
C15 C10 C11 118.9(3) . .
C15 C10 C9 120.4(3) . .
C11 C10 C9 120.6(3) . .
C10 C11 C12 120.0(3) . .
C13 C12 C11 121.0(3) . .
C12 C13 C14 118.3(3) . .
C12 C13 C16 121.1(3) . .
C14 C13 C16 120.5(3) . .
C15 C14 C13 120.4(3) . .
C10 C15 C14 121.4(3) . .
C17 C16 C21 117.9(3) . .
C17 C16 C13 118.9(3) . .
C21 C16 C13 123.1(3) . .
C18 C17 C16 122.3(4) . .
C17 C18 C19 119.2(4) . .
C20 C19 C18 119.9(4) . .
C19 C20 C21 121.2(4) . .
C20 C21 C16 119.4(4) . .
C20 C21 C22 117.0(3) . .
C16 C21 C22 123.6(3) . .
O6 C22 O5 125.1(4) . .
O6 C22 C21 116.7(3) . .
O5 C22 C21 118.2(3) . .
C24 C23 C28 119.9(3) . .
C24 C23 C29 121.7(3) . .
C28 C23 C29 118.4(3) . .
C25 C24 C23 120.0(3) . .
C24 C25 C26 120.2(3) . .
C24 C25 C30 120.0(3) . .
C26 C25 C30 119.8(3) . .
C27 C26 C25 119.6(3) . .
C28 C27 O14 124.1(3) . .
C28 C27 C26 120.2(3) . .
O14 C27 C26 115.7(3) . .
C27 C28 C23 120.1(3) . .
O9 C29 O8 121.5(3) . .
O9 C29 C23 118.0(3) . .
O8 C29 C23 120.5(3) . .
O9 C29 Cd4 54.45(16) . 1_554
O8 C29 Cd4 67.23(18) . 1_554
C23 C29 Cd4 170.8(2) . 1_554
O10 C30 O11 124.3(3) . .
O10 C30 C25 118.1(3) . .
O11 C30 C25 117.5(3) . .
O14 C31 C32 111.2(3) . .
C33 C32 C37 118.8(3) . .
C33 C32 C31 124.2(3) . .
C37 C32 C31 116.9(3) . .
C32 C33 C34 121.2(3) . .
C33 C34 C35 120.7(3) . .
C34 C35 C36 117.6(3) . .
C34 C35 C38 122.2(3) . .
C36 C35 C38 120.2(3) . .
C37 C36 C35 121.6(3) . .
C36 C37 C32 120.2(3) . .
C39 C38 C43 118.1(3) . .
C39 C38 C35 119.7(3) . .
C43 C38 C35 122.1(3) . .
C40 C39 C38 121.6(3) . .
C41 C40 C39 119.5(4) . .
C42 C41 C40 120.5(3) . .
C41 C42 C43 119.8(3) . .
C42 C43 C38 120.4(3) . .
C42 C43 C44 118.2(3) . .
C38 C43 C44 121.2(3) . .
O13 C44 O12 124.6(4) . .
O13 C44 C43 120.4(3) . .
O12 C44 C43 115.0(3) . .
N1 C45 C46 122.1(5) . .
C47 C46 C45 120.5(4) . .
C46 C47 C48 117.3(4) . .
C46 C47 C47 122.1(5) . 2_775
C48 C47 C47 120.6(6) . 2_775
C47 C48 C49 119.0(5) . .
N1 C49 C48 123.6(4) . .
C49 N1 C45 117.5(4) . .
C49 N1 Cd2 121.7(3) . .
C45 N1 Cd2 120.6(3) . .
C7 O2 Cd1 88.44(19) . .
C7 O1 Cd1 93.9(2) . .
C8 O3 Cd3 129.3(2) . 1_455
C8 O4 Cd1 117.8(2) . 1_455
C8 O4 Cd4 110.5(2) . 1_455
Cd1 O4 Cd4 101.58(8) 1_455 1_455
C22 O6 Cd4 123.2(3) . 1_445
C22 O5 Cd3 134.7(2) . 2_766
C5 O7 C9 118.2(2) . .
C29 O8 Cd1 117.2(2) . 1_554
C29 O8 Cd4 85.22(18) . 1_554
Cd1 O8 Cd4 92.15(8) 1_554 1_554
C29 O9 Cd4 98.5(2) . 1_554
C30 O10 Cd3 143.4(2) . 2_775
C30 O11 Cd4 113.0(2) . 1_454
C44 O12 Cd2 115.3(2) . .
C44 O13 Cd1 122.2(2) . .
C27 O14 C31 115.3(3) . .
Cd2 O15 Cd1 99.58(9) . .
Cd2 O15 Cd3 123.91(11) . .
Cd1 O15 Cd3 112.12(8) . .
Cd4 O16 Cd3 102.64(8) . 2_876
Cd4 O16 Cd3 126.27(10) . .
Cd3 O16 Cd3 100.74(9) 2_876 .

loop_
_geom_bond_atom_site_label_1
_geom_bond_atom_site_label_2
_geom_bond_distance
_geom_bond_site_symmetry_2
Cd1 O4 2.208(2) 1_655
Cd1 O15 2.254(2) .
Cd1 O1 2.270(2) .
Cd1 O13 2.333(3) .
Cd1 O2 2.390(2) .
Cd1 O8 2.534(3) 1_556
Cd1 C7 2.670(4) .
Cd1 Cd2 3.3805(4) .
Cd2 O12 2.135(2) .
Cd2 O15 2.172(2) .
Cd2 N1 2.201(3) .
Cd2 O1W 2.315(3) .
Cd2 O2W 2.435(3) .
Cd3 O16 2.272(2) 2_876
Cd3 O10 2.284(2) 2_775
Cd3 O15 2.282(2) .
Cd3 O3 2.286(2) 1_655
Cd3 O16 2.297(3) .
Cd3 O5 2.349(3) 2_766
Cd4 O11 2.187(2) 1_656
Cd4 O16 2.221(2) .
Cd4 O9 2.252(2) 1_556
Cd4 O6 2.306(3) 1_665
Cd4 O4 2.496(2) 1_655
Cd4 O8 2.533(2) 1_556
Cd4 C29 2.737(3) 1_556
C1 C6 1.379(5) .
C1 C2 1.384(4) .
C1 C7 1.492(5) .
C2 C3 1.372(5) .
C3 C4 1.396(5) .
C3 C8 1.503(4) .
C4 C5 1.392(4) .
C5 O7 1.369(4) .
C5 C6 1.387(5) .
C7 O1 1.261(4) .
C7 O2 1.257(4) .
C8 O3 1.244(4) .
C8 O4 1.275(4) .
C9 O7 1.401(4) .
C9 C10 1.510(5) .
C10 C15 1.369(5) .
C10 C11 1.383(5) .
C11 C12 1.393(5) .
C12 C13 1.378(5) .
C13 C14 1.391(5) .
C13 C16 1.491(4) .
C14 C15 1.377(5) .
C16 C17 1.393(5) .
C16 C21 1.394(5) .
C17 C18 1.372(5) .
C18 C19 1.377(6) .
C19 C20 1.371(6) .
C20 C21 1.394(5) .
C21 C22 1.513(5) .
C22 O6 1.244(4) .
C22 O5 1.256(4) .
C23 C24 1.383(4) .
C23 C28 1.390(4) .
C23 C29 1.494(5) .
C24 C25 1.382(5) .
C25 C26 1.389(5) .
C25 C30 1.507(4) .
C26 C27 1.388(4) .
C27 C28 1.376(5) .
C27 O14 1.385(4) .
C29 O9 1.257(4) .
C29 O8 1.270(4) .
C29 Cd4 2.737(3) 1_554
C30 O10 1.249(4) .
C30 O11 1.257(4) .
C31 O14 1.425(4) .
C31 C32 1.509(5) .
C32 C33 1.371(5) .
C32 C37 1.387(5) .
C33 C34 1.385(5) .
C34 C35 1.389(4) .
C35 C36 1.391(5) .
C35 C38 1.491(4) .
C36 C37 1.378(5) .
C38 C39 1.389(5) .
C38 C43 1.400(5) .
C39 C40 1.382(5) .
C40 C41 1.380(6) .
C41 C42 1.380(5) .
C42 C43 1.392(5) .
C43 C44 1.503(5) .
C44 O13 1.250(4) .
C44 O12 1.264(4) .
C45 N1 1.316(6) .
C45 C46 1.384(6) .
C46 C47 1.347(7) .
C47 C48 1.366(6) .
C47 C47 1.500(7) 2_775
C48 C49 1.379(6) .
C49 N1 1.305(6) .
O3 Cd3 2.286(2) 1_455
O4 Cd1 2.208(2) 1_455
O4 Cd4 2.496(2) 1_455
O6 Cd4 2.306(3) 1_445
O5 Cd3 2.349(3) 2_766
O8 Cd1 2.534(3) 1_554
O8 Cd4 2.533(2) 1_554
O9 Cd4 2.252(2) 1_554
O10 Cd3 2.284(2) 2_775
O11 Cd4 2.187(2) 1_454
O16 Cd3 2.272(2) 2_876

loop_
_geom_hbond_atom_site_label_D
_geom_hbond_atom_site_label_H
_geom_hbond_atom_site_label_A
_geom_hbond_distance_DH
_geom_hbond_distance_HA
_geom_hbond_distance_DA
_geom_hbond_angle_DHA
O1W H1WA O13 0.85 2.33 2.939(4) 129.1
O2W H2WA O2 0.85 2.01 2.777(4) 150.3
O2W H2WA O12 0.85 2.52 3.007(4) 117.2
